data_1511268
loop_
_publ_author_name
'Chapman, J.P.'
'Attfield, J.P.'
'Zhou, W.'

_publ_section_title
;
 A study of the upper limit of borate substitution in Ln Sr2 Cu3-x Bx O7
 materials
;
_journal_name_full 'Journal of Alloys Compd.'
_journal_page_first 187
_journal_page_last 191
_journal_paper_doi 10.1016/S0925-8388(97)00227-2
_journal_volume 261
_journal_year 1997
_chemical_formula_sum 'B0.62 Cu2.38 O7 Sr2 Y'
_chemical_name_systematic 'Y Sr2 (Cu2.38 B0.62) O7'
_space_group_IT_number 47
_symmetry_space_group_name_Hall '-P 2 2'
_symmetry_space_group_name_H-M 'P m m m'
_cell_angle_alpha 90
_cell_angle_beta 90
_cell_angle_gamma 90
_cell_formula_units_Z 1
_cell_length_a 3.8176
_cell_length_b 3.8345
_cell_length_c 10.9708
_cell_volume 160.597
_citation_journal_id_ASTM JALCEU
_cod_data_source_file boron0-1_39.cif
_cod_data_source_block B0.62Cu2.38O7Sr2Y1
_cod_original_formula_sum 'B0.62 Cu2.38 O7 Sr2 Y1'
_cod_database_code 1511268

loop_
_symmetry_equiv_pos_as_xyz
x,y,z
-x,-y,z
x,-y,-z
-x,y,-z
-x,-y,-z
x,y,-z
-x,y,z
x,-y,z

loop_
_atom_site_label
_atom_site_type_symbol
_atom_site_fract_x
_atom_site_fract_y
_atom_site_fract_z
_atom_site_occupancy
_atom_site_U_iso_or_equiv
O4 O-2 0 0 0.396 0.5 0.0
O2 O-2 0 0.5 0.128 1 0.0
O3 O-2 0 0 0.34 0.5 0.0
Y1 Y+3 0.5 0.5 0 1 0.0
Sr1 Sr+2 0.5 0.5 0.3212 1 0.0
O6 O-2 0 0.5 0.5 0.46 0.0
B1 B+3 0.156 0 0.5 0.155 0.0
O5 O-2 0.5 0 0.5 0.54 0.0
O1 O-2 0.5 0 0.128 1 0.0
Cu2 Cu+2 0 0 0.138 0.5 0.0
Cu3 Cu+2 0 0 0.172 0.5 0.0
Cu1 Cu+2 0 0 0.5 0.38 0.0
B2 B+3 0 0.156 0.5 0.155 0.0
